data_1000359
loop_
_publ_author_name
'Loiseau, Th'
'Calage, Y'
'Lacorre, P'
'Ferey, G'

_publ_section_title
;
NH~4~FePO~4~F: structural study and magnetic properties
;
_journal_coden_ASTM JSSCBI
_journal_name_full 'Journal of Solid State Chemistry'
_journal_page_first 390
_journal_page_last 396
_journal_paper_doi 10.1006/jssc.1994.1244
_journal_volume 111
_journal_year 1994
_chemical_formula_structural '(N H4) Fe (P O4) F'
_chemical_formula_sum 'F Fe H4 N O4 P'
_chemical_name_systematic 'Ammonium iron(III) phosphate fluoride'
_space_group_IT_number 33
_symmetry_cell_setting orthorhombic
_symmetry_Int_Tables_number 33
_symmetry_space_group_name_Hall 'P 2c -2n'
_symmetry_space_group_name_H-M 'P n a 21'
_cell_angle_alpha 90
_cell_angle_beta 90
_cell_angle_gamma 90
_cell_formula_units_Z 8
_cell_length_a 12.993(3)
_cell_length_b 6.468(1)
_cell_length_c 10.640(3)
_cell_volume 894.2
_refine_ls_R_factor_all 0.024
_cod_original_formula_sum 'H4 F Fe N O4 P'
_cod_database_code 1000359

loop_
_symmetry_equiv_pos_as_xyz
x,y,z
-x,-y,1/2+z
1/2-x,1/2+y,1/2+z
1/2+x,1/2-y,z

loop_
_atom_site_label
_atom_site_type_symbol
_atom_site_symmetry_multiplicity
_atom_site_Wyckoff_symbol
_atom_site_fract_x
_atom_site_fract_y
_atom_site_fract_z
_atom_site_occupancy
_atom_site_attached_hydrogens
_atom_site_calc_flag
Fe1 Fe3+ 4 a 0.3868(1) 0.4911(2) 0.0007(3) 1. 0 d
Fe2 Fe3+ 4 a 0.2471(1) 0.253 0.2508 1. 0 d
P1 P5+ 4 a 0.5015(2) 0.3289(1) 0.2498(3) 1. 0 d
P2 P5+ 4 a 0.1841(1) 0.4994(3) 0.5035(4) 1. 0 d
F1 F1- 4 a 0.2748(4) 0.4717(8) 0.1298(5) 1. 0 d
F2 F1- 4 a 0.2279(4) 0.0327(9) 0.3801(5) 1. 0 d
O1 O2- 4 a 0.4867(5) 0.4729(11) 0.1355(5) 1. 0 d
O2 O2- 4 a 0.5168(5) 0.4686(11) 0.3659(5) 1. 0 d
O3 O2- 4 a 0.4037(3) 0.2024(7) 0.2694(6) 1. 0 d
O4 O2- 4 a 0.5964(3) 0.1893(7) 0.2304(6) 1. 0 d
O5 O2- 4 a 0.1164(4) 0.3098(6) 0.5320(5) 1. 0 d
O6 O2- 4 a 0.1166(5) 0.6904(7) 0.4756(6) 1. 0 d
O7 O2- 4 a 0.2538(4) 0.5487(11) 0.6163(6) 1. 0 d
O8 O2- 4 a 0.2552(4) 0.4570(11) 0.3889(5) 1. 0 d
N1 N3- 4 a 0.3897(4) 0.7825(6) 0.3131(5) 1. 4 d
N2 N3- 4 a 0.0996(3) 0.6780(7) 0.0646(5) 1. 4 d
H1 H1+ 4 a 0.393(5) 0.910(3) 0.327(7) 1. 0 d
H2 H1+ 4 a 0.390(5) 0.761(11) 0.235(2) 1. 0 d
H3 H1+ 4 a 0.335(3) 0.733(10) 0.344(6) 1. 0 d
H4 H1+ 4 a 0.441(3) 0.724(10) 0.346(6) 1. 0 d
H5 H1+ 4 a 0.132(5) 0.672(11) .000(3) 1. 0 d
H6 H1+ 4 a 0.117(5) 0.584(8) 0.110(6) 1. 0 d
H7 H1+ 4 a 0.039(1) 0.666(11) 0.050(7) 1. 0 d
H8 H1+ 4 a 0.110(5) 0.785(6) 0.099(6) 1. 0 d

loop_
_atom_type_symbol
_atom_type_oxidation_number
Fe3+ 3.000
P5+ 5.000
F1- -1.000
O2- -2.000
N3- -3.000
H1+ 1.000
